data_7703962
loop_
_publ_author_name
'Ding, Qing-Rong'
'Xu, Gui-Lan'
'Zhang, Jian'
'Zhang, Lei'

_publ_section_title
;
 Synergistic ligand effect for the construction of titanium-oxo clusters
 with planar chirality and high solution stability.
;
_journal_issue 13
_journal_name_full 'Dalton transactions (Cambridge, England : 2003)'
_journal_page_first 4030
_journal_page_last 4033
_journal_paper_doi 10.1039/d0dt00197j
_journal_volume 49
_journal_year 2020
_chemical_formula_moiety 'C62 H110 N6 O30 Ti9'
_chemical_formula_sum 'C62 H110 N6 O30 Ti9'
_chemical_formula_weight 1850.65
_space_group_crystal_system orthorhombic
_space_group_IT_number 19
_space_group_name_Hall 'P 2ac 2ab'
_space_group_name_H-M_alt 'P 21 21 21'
_atom_sites_solution_hydrogens geom
_atom_sites_solution_primary direct
_audit_creation_date 2020-02-20
_audit_creation_method
;
Olex2 1.2
(compiled 2017.08.10 svn.r3458 for OlexSys, GUI svn.r5381)
;
_audit_update_record
;
2020-02-21 deposited with the CCDC.	2020-02-25 downloaded from the CCDC.
;
_cell_angle_alpha 90
_cell_angle_beta 90
_cell_angle_gamma 90
_cell_formula_units_Z 4
_cell_length_a 13.686(2)
_cell_length_b 25.029(4)
_cell_length_c 25.781(5)
_cell_measurement_reflns_used 29481
_cell_measurement_temperature 293(2)
_cell_measurement_theta_max 27.5204
_cell_measurement_theta_min 2.8584
_cell_volume 8831(3)
_computing_cell_refinement 'Bruker FRAMBO'
_computing_data_collection 'Bruker FRAMBO'
_computing_data_reduction 'Bruker SAINT'
_computing_molecular_graphics 'Olex2 (Dolomanov et al., 2009)'
_computing_publication_material 'Olex2 (Dolomanov et al., 2009)'
_computing_structure_refinement 'ShelXL (Sheldrick, 2015)'
_computing_structure_solution 'SIR2004 (Burla et al., 2007)'
_diffrn_ambient_temperature 293(2)
_diffrn_detector_area_resol_mean 28.5714
_diffrn_measured_fraction_theta_full 0.995
_diffrn_measured_fraction_theta_max 0.996
_diffrn_measurement_device_type 'Saturn724+ (2x2 bin mode)'
_diffrn_measurement_method CCD_Profile_fitting
_diffrn_radiation_monochromator graphite
_diffrn_radiation_type MoK\a
_diffrn_radiation_wavelength 0.71073
_diffrn_reflns_av_R_equivalents 0.0310
_diffrn_reflns_av_unetI/netI 0.0291
_diffrn_reflns_Laue_measured_fraction_full 0.995
_diffrn_reflns_Laue_measured_fraction_max 0.996
_diffrn_reflns_limit_h_max 16
_diffrn_reflns_limit_h_min -15
_diffrn_reflns_limit_k_max 30
_diffrn_reflns_limit_k_min -30
_diffrn_reflns_limit_l_max 30
_diffrn_reflns_limit_l_min -31
_diffrn_reflns_number 66134
_diffrn_reflns_point_group_measured_fraction_full 0.996
_diffrn_reflns_point_group_measured_fraction_max 0.996
_diffrn_reflns_theta_full 25.242
_diffrn_reflns_theta_max 26.000
_diffrn_reflns_theta_min 2.859
_diffrn_source 'micro-focus sealed X-ray tube'
_exptl_absorpt_coefficient_mu 0.843
_exptl_absorpt_correction_T_max 1.0000
_exptl_absorpt_correction_T_min 0.8166
_exptl_absorpt_correction_type multi-scan
_exptl_absorpt_process_details
;
?
;
_exptl_crystal_colour yellow
_exptl_crystal_density_diffrn 1.392
_exptl_crystal_description block
_exptl_crystal_F_000 3848
_exptl_crystal_size_max 0.8
_exptl_crystal_size_mid 0.6
_exptl_crystal_size_min 0.2
_refine_diff_density_max 1.263
_refine_diff_density_min -2.140
_refine_diff_density_rms 0.091
_refine_ls_abs_structure_details
;
 Flack x determined using 7084 quotients [(I+)-(I-)]/[(I+)+(I-)]
 (Parsons, Flack and Wagner, Acta Cryst. B69 (2013) 249-259).
;
_refine_ls_abs_structure_Flack 0.207(4)
_refine_ls_extinction_method none
_refine_ls_goodness_of_fit_ref 1.045
_refine_ls_hydrogen_treatment constr
_refine_ls_matrix_type full
_refine_ls_number_parameters 964
_refine_ls_number_reflns 17301
_refine_ls_number_restraints 773
_refine_ls_restrained_S_all 1.085
_refine_ls_R_factor_all 0.0637
_refine_ls_R_factor_gt 0.0618
_refine_ls_shift/su_max 0.001
_refine_ls_shift/su_mean 0.000
_refine_ls_structure_factor_coef Fsqd
_refine_ls_weighting_details 'w=1/[\s^2^(Fo^2^)+(0.0960P)^2^+14.3460P] where P=(Fo^2^+2Fc^2^)/3'
_refine_ls_weighting_scheme calc
_refine_ls_wR_factor_gt 0.1646
_refine_ls_wR_factor_ref 0.1669
_reflns_Friedel_coverage 0.836
_reflns_Friedel_fraction_full 0.997
_reflns_Friedel_fraction_max 0.997
_reflns_number_gt 16645
_reflns_number_total 17301
_reflns_threshold_expression 'I > 2\s(I)'
_cod_data_source_file d0dt00197j2.cif
_cod_data_source_block PTC-68A
_cod_depositor_comments
;
The following automatic conversions were performed:

data item '_exptl_absorpt_correction_type' value 'Multi-scan' was
changed to 'multi-scan' in accordance with the
/home/data/users/saulius/crontab/automatic-downloads/current/RSC/lib/dictionaries/cif_core.dic
dictionary named 'cif_core.dic' version 2.4.2 last updated on
2011-04-26.

Automatic conversion script
Id: cif_fix_values 7556 2019-12-06 15:28:31Z antanas 
;
_cod_database_code 7703962
_shelx_shelxl_version_number 2018/1
_shelx_space_group_comment
;
The symmetry employed for this shelxl refinement is uniquely defined
by the following loop, which should always be used as a source of
symmetry information in preference to the above space-group names.
They are only intended as comments.
;
_olex2_refinement_description
;
1. Fixed Uiso
 At 1.2 times of:
  All C(H) groups
 At 1.5 times of:
  All C(H,H,H) groups
2. Rigid bond restraints
 C7
 with sigma for 1-2 distances of 0.01 and sigma for 1-3 distances of 0.01
 O00U, C02A
 with sigma for 1-2 distances of 0.0008 and sigma for 1-3 distances of 0.0004
 C1, C02N
 with sigma for 1-2 distances of 0.0008 and sigma for 1-3 distances of 0.0004
 O00W, C02D
 with sigma for 1-2 distances of 0.0008 and sigma for 1-3 distances of 0.0004
 C3, C02D
 with sigma for 1-2 distances of 0.0008 and sigma for 1-3 distances of 0.0004
 C02D, C02S
 with sigma for 1-2 distances of 0.0008 and sigma for 1-3 distances of 0.0004
 C02A, C02W
 with sigma for 1-2 distances of 0.0008 and sigma for 1-3 distances of 0.0004
 C02E, C02N
 with sigma for 1-2 distances of 0.0008 and sigma for 1-3 distances of 0.0004
 Ti04, O011
 with sigma for 1-2 distances of 0.0001 and sigma for 1-3 distances of 0.0002
 Ti09, O00W
 with sigma for 1-2 distances of 0.0001 and sigma for 1-3 distances of 0.0002
 Ti05, O00T
 with sigma for 1-2 distances of 0.0001 and sigma for 1-3 distances of 0.0002
 Ti08, O00U
 with sigma for 1-2 distances of 0.0008 and sigma for 1-3 distances of 0.0004
3. Uiso/Uaniso restraints and constraints
C01A \\sim C01B \\sim C01C \\sim C01D \\sim C01E \\sim C01F \\sim C01G \\sim
C01H \\sim C01I \\sim C01J \\sim C01K \\sim C01L \\sim C01M \\sim C01N \\sim
C01O \\sim C01P \\sim C01Q \\sim C01R \\sim C01S \\sim C01T \\sim C01U \\sim
C01V \\sim C01W \\sim C01X \\sim C01Y \\sim C01Z \\sim C020 \\sim C021 \\sim
C022 \\sim C023 \\sim C024 \\sim C025 \\sim C026 \\sim C027 \\sim C028 \\sim
C029 \\sim C02A \\sim C02B \\sim C02C \\sim C02D \\sim C02E \\sim C02F \\sim
C02G \\sim C02H \\sim C02I \\sim C02J \\sim C02K \\sim C02L \\sim C02M \\sim
C02N \\sim C02O \\sim C02P \\sim C02Q \\sim C02R \\sim C02S \\sim C02T \\sim
C02U \\sim C02V \\sim C02W \\sim C1 \\sim C3 \\sim C7: within 3.8A with sigma
of 0.005 and sigma for terminal atoms of 0.01
C02L \\sim O00T \\sim C02U \\sim C02F: within 3.8A with sigma of 0.005 and
sigma for terminal atoms of 0.01
Uanis(C7) \\sim Ueq, Uanis(C02W) \\sim Ueq: with sigma of 0.0001 and sigma for
terminal atoms of 0.0002
Uanis(C7) \\sim Ueq: with sigma of 0.1 and sigma for terminal atoms of 0.2
Uanis(C02A) \\sim Ueq: with sigma of 0.001 and sigma for terminal atoms of 0.002
Uanis(C02N) \\sim Ueq: with sigma of 0.0001 and sigma for terminal atoms of
0.0002
Uanis(C02L) \\sim Ueq: with sigma of 0.0001 and sigma for terminal atoms of
0.0002
Uanis(C02D) \\sim Ueq, Uanis(C02S) \\sim Ueq, Uanis(C3) \\sim Ueq: with sigma
of 0.001 and sigma for terminal atoms of 0.002
Uanis(C02A) = Uanis(C7)
Uanis(O00T) = Uanis(C02L)
Uanis(O011) = Uanis(C02N)
Uanis(C02F) = Uanis(C02L)
Uanis(C02U) = Uanis(C02L) = Uanis(O00T) = Uanis(C02F)
4.a Ternary CH refined with riding coordinates:
 C01O(H01O), C01W(H01W), C021(H021), C024(H024), C026(H026), C027(H027),
 C028(H028), C02A(H02M), C02C(H02Q), C02D(H02R), C02N(H3AA)
4.b Aromatic/amide H refined with riding coordinates:
 C01K(H01K), C01N(H01N), C01Q(H01Q), C01R(H01R), C01U(H01U), C01V(H01V),
 C01Z(H01Z), C020(H020)
4.c Idealised Me refined as rotating group:
 C01P(H01A,H01B,H01C), C01S(H01D,H01E,H01F), C01T(H01G,H01H,H01I), C01X(H01J,
 H01L,H01M), C01Y(H01P,H01S,H01T), C022(H02A,H02B,H02C), C023(H02D,H02E,H02F),
 C025(H02G,H02H,H02I), C029(H02J,H02K,H02L), C02B(H02N,H02O,H02P), C02E(H02S,
 H02T,H02U), C02F(H02V,H02W,H02X), C02G(H02Y,H,HA), C02H(H02Z,HB,HC), C02I(H02,
 HD,HE), C02J(H0AA,HF,HG), C02K(H1AA,HH,HI), C02M(H2AA,HJ,HK), C02O(H4AA,HL,HM),
  C02P(H5AA,HN,HO), C02Q(H6AA,HP,HQ), C02R(H7AA,HR,HS), C02S(H8AA,HT,HU),
 C02T(H9AA,HV,HW), C02U(H0BA,HX,HY), C02V(H1BA,HZ,H3BA), C02W(H2BA,H4BA,H5BA),
 C1(H1A,H1B,H1C), C3(H3A,H3B,H3C), C7(H7A,H7B,H7C)
;
_olex2_submission_special_instructions 'No special instructions were received'

loop_
_space_group_symop_operation_xyz
'x, y, z'
'-x+1/2, -y, z+1/2'
'-x, y+1/2, -z+1/2'
'x+1/2, -y+1/2, -z'

loop_
_atom_site_label
_atom_site_type_symbol
_atom_site_fract_x
_atom_site_fract_y
_atom_site_fract_z
_atom_site_U_iso_or_equiv
_atom_site_adp_type
_atom_site_occupancy
_atom_site_site_symmetry_order
_atom_site_calc_flag
_atom_site_refinement_flags_posn
_atom_site_refinement_flags_adp
_atom_site_refinement_flags_occupancy
_atom_site_disorder_assembly
_atom_site_disorder_group
Ti01 Ti 0.32034(8) 0.35432(4) 0.85328(4) 0.0292(2) Uani 1 1 d . . . . .
Ti02 Ti 0.34587(8) 0.40626(4) 0.74709(4) 0.0277(2) Uani 1 1 d . . . . .
Ti03 Ti 0.37641(8) 0.35367(4) 0.64096(4) 0.0283(2) Uani 1 1 d . . . . .
Ti04 Ti 0.55697(9) 0.39930(5) 0.80963(4) 0.0355(3) Uani 1 1 d . U . . .
Ti05 Ti 0.13810(9) 0.39089(5) 0.68298(5) 0.0369(3) Uani 1 1 d . U . . .
Ti06 Ti 0.57954(8) 0.39417(5) 0.67964(4) 0.0320(2) Uani 1 1 d . . . . .
Ti07 Ti 0.09577(9) 0.29322(5) 0.89468(5) 0.0378(3) Uani 1 1 d . . . . .
Ti08 Ti 0.60990(9) 0.30462(5) 0.59772(5) 0.0363(3) Uani 1 1 d . U . . .
Ti09 Ti 0.11170(9) 0.38374(5) 0.81240(5) 0.0355(3) Uani 1 1 d . U . . .
O00A O 0.4216(3) 0.37512(17) 0.79899(16) 0.0306(9) Uani 1 1 d . . . . .
O00B O 0.5160(3) 0.35874(18) 0.62226(16) 0.0327(9) Uani 1 1 d . . . . .
O00C O 0.1806(3) 0.35122(18) 0.86952(17) 0.0348(9) Uani 1 1 d . . . . .
O00D O 0.2741(3) 0.37122(17) 0.69517(16) 0.0312(9) Uani 1 1 d . . . . .
O00E O 0.4133(3) 0.29020(17) 0.68894(17) 0.0347(9) Uani 1 1 d . . . . .
O00F O 0.2463(3) 0.39909(18) 0.79766(17) 0.0337(9) Uani 1 1 d . . . . .
O00G O 0.3402(4) 0.4047(2) 0.59659(18) 0.0413(10) Uani 1 1 d . . . . .
O00H O 0.4426(3) 0.40339(18) 0.69454(16) 0.0327(9) Uani 1 1 d . . . . .
O00I O 0.6534(4) 0.3422(2) 0.54220(19) 0.0478(12) Uani 1 1 d . . . . .
O00J O 0.1475(4) 0.3329(2) 0.6335(2) 0.0484(12) Uani 1 1 d . . . . .
O00K O 0.3006(3) 0.28732(18) 0.80769(17) 0.0352(10) Uani 1 1 d . . . . .
O00L O 0.6051(3) 0.3774(2) 0.74840(18) 0.0396(10) Uani 1 1 d . . . . .
O00M O 0.6868(3) 0.3501(2) 0.64992(19) 0.0412(11) Uani 1 1 d . . . . .
O00N O 0.5666(4) 0.2653(2) 0.6694(2) 0.0507(13) Uani 1 1 d . . . . .
O00O O 0.5044(4) 0.47288(18) 0.7995(2) 0.0406(11) Uani 1 1 d . . . . .
O00P O 0.0839(3) 0.3705(2) 0.74318(19) 0.0431(11) Uani 1 1 d . . . . .
O00Q O 0.0475(4) 0.3296(2) 0.9497(2) 0.0504(13) Uani 1 1 d . . . . .
O00R O 0.1523(4) 0.2535(2) 0.8252(2) 0.0548(14) Uani 1 1 d . . . . .
O00S O 0.6169(4) 0.4599(2) 0.6652(2) 0.0524(13) Uani 1 1 d . . . . .
O00T O 0.0409(4) 0.4202(2) 0.6454(2) 0.0482(5) Uani 1 1 d . U . . .
O00U O 0.6813(4) 0.2449(3) 0.5877(3) 0.0693(15) Uani 1 1 d . U . . .
O00V O 0.1824(4) 0.46691(19) 0.6935(2) 0.0435(11) Uani 1 1 d . . . . .
O00W O 0.0615(4) 0.4462(3) 0.8294(3) 0.0665(15) Uani 1 1 d . U . . .
O00X O 0.0143(4) 0.3326(2) 0.8403(2) 0.0483(12) Uani 1 1 d . . . . .
O00Y O 0.5517(3) 0.3460(2) 0.86460(19) 0.0446(12) Uani 1 1 d . . . . .
O00Z O 0.3467(4) 0.40762(19) 0.89626(18) 0.0427(11) Uani 1 1 d . . . . .
N010 N 0.2668(4) 0.4746(2) 0.7199(2) 0.0346(11) Uani 1 1 d . . . . .
O011 O 0.6602(4) 0.43049(19) 0.84106(19) 0.0403(5) Uani 1 1 d . U . . .
O012 O 0.0308(4) 0.2302(2) 0.9037(2) 0.0515(13) Uani 1 1 d . . . . .
O013 O 0.4920(4) 0.2745(2) 0.5664(2) 0.0493(13) Uani 1 1 d . . . . .
N014 N 0.4181(4) 0.4776(2) 0.7739(2) 0.0339(11) Uani 1 1 d . . . . .
N015 N 0.2357(4) 0.3136(2) 0.6170(2) 0.0378(12) Uani 1 1 d . . . . .
N016 N 0.4670(4) 0.3231(2) 0.8804(2) 0.0362(12) Uani 1 1 d . . . . .
O017 O 0.2174(4) 0.2705(2) 0.9282(2) 0.0504(13) Uani 1 1 d . . . . .
N018 N 0.4012(4) 0.2904(2) 0.5810(2) 0.0375(12) Uani 1 1 d . . . . .
N019 N 0.3044(5) 0.2915(2) 0.9154(2) 0.0403(13) Uani 1 1 d . . . . .
C01A C 0.3852(6) 0.5244(3) 0.7612(3) 0.0454(15) Uani 1 1 d . U . . .
C01B C 0.4990(6) 0.2326(3) 0.7465(3) 0.0435(11) Uani 1 1 d . U . . .
C01C C 0.4923(6) 0.2648(3) 0.6977(3) 0.0422(11) Uani 1 1 d . U . . .
C01D C 0.2958(6) 0.5225(3) 0.7312(3) 0.0485(16) Uani 1 1 d . U . . .
C01E C 0.3293(6) 0.2632(3) 0.5618(3) 0.0447(15) Uani 1 1 d . U . . .
C01F C 0.4165(6) 0.2051(3) 0.7660(3) 0.0448(10) Uani 1 1 d . U . . .
C01G C 0.4729(6) 0.2927(3) 0.9207(3) 0.0484(14) Uani 1 1 d . U . . .
C01H C 0.2341(6) 0.2791(3) 0.5795(3) 0.0470(14) Uani 1 1 d . U . . .
C01I C 0.3243(6) 0.1992(3) 0.7358(3) 0.0454(10) Uani 1 1 d . U . . .
C01J C 0.2355(6) 0.2207(3) 0.7528(3) 0.0459(11) Uani 1 1 d . U . . .
C01K C 0.5864(6) 0.2330(3) 0.7734(3) 0.0498(13) Uani 1 1 d . U . . .
H01K H 0.640008 0.251391 0.760218 0.060 Uiso 1 1 calc R . . . .
C01L C 0.3806(6) 0.2710(3) 0.9375(3) 0.0472(15) Uani 1 1 d . U . . .
C01M C 0.2296(6) 0.2559(3) 0.7994(3) 0.0450(12) Uani 1 1 d . U . . .
C01N C 0.3254(6) 0.1683(3) 0.6909(3) 0.0496(11) Uani 1 1 d . U . . .
H01N H 0.384146 0.153857 0.679402 0.060 Uiso 1 1 calc R . . . .
C01O C 0.6381(9) 0.3949(4) 0.5230(4) 0.075(3) Uani 1 1 d . U . . .
H01O H 0.597236 0.413982 0.548089 0.090 Uiso 1 1 calc R . . . .
C01P C 0.3443(7) 0.2187(4) 0.5239(4) 0.066(2) Uani 1 1 d . U . . .
H01A H 0.354969 0.233309 0.489935 0.100 Uiso 1 1 calc GR . . . .
H01B H 0.287488 0.196232 0.523381 0.100 Uiso 1 1 calc GR . . . .
H01C H 0.400210 0.198002 0.534048 0.100 Uiso 1 1 calc GR . . . .
C01Q C 0.4270(6) 0.1782(3) 0.8131(3) 0.0487(11) Uani 1 1 d . U . . .
H01Q H 0.374500 0.159217 0.826753 0.058 Uiso 1 1 calc R . . . .
C01R C 0.1502(7) 0.2093(3) 0.7256(3) 0.0540(12) Uani 1 1 d . U . . .
H01R H 0.090543 0.222437 0.737251 0.065 Uiso 1 1 calc R . . . .
C01S C 0.4356(7) 0.5750(3) 0.7759(4) 0.0593(19) Uani 1 1 d . U . . .
H01D H 0.402515 0.604705 0.760197 0.089 Uiso 1 1 calc GR . . . .
H01E H 0.502010 0.573913 0.763958 0.089 Uiso 1 1 calc GR . . . .
H01F H 0.434676 0.578906 0.812911 0.089 Uiso 1 1 calc GR . . . .
C01T C 0.5675(6) 0.2821(4) 0.9473(3) 0.060(2) Uani 1 1 d . U . . .
H01G H 0.597984 0.251276 0.932095 0.091 Uiso 1 1 calc GR . . . .
H01H H 0.555861 0.275610 0.983470 0.091 Uiso 1 1 calc GR . . . .
H01I H 0.609690 0.312472 0.943466 0.091 Uiso 1 1 calc GR . . . .
C01U C 0.2402(7) 0.1587(3) 0.6627(3) 0.0545(13) Uani 1 1 d . U . . .
H01U H 0.242363 0.139111 0.632025 0.065 Uiso 1 1 calc R . . . .
C01V C 0.1548(7) 0.1781(3) 0.6806(3) 0.0560(12) Uani 1 1 d . U . . .
H01V H 0.097457 0.170649 0.662612 0.067 Uiso 1 1 calc R . . . .
C01W C 0.3760(9) 0.4489(4) 0.5676(4) 0.073(3) Uani 1 1 d . U . . .
H01W H 0.446056 0.442660 0.562353 0.088 Uiso 1 1 calc R . . . .
C01X C 0.3705(7) 0.2281(4) 0.9785(4) 0.069(2) Uani 1 1 d . U . . .
H01J H 0.348990 0.243958 1.010401 0.103 Uiso 1 1 calc GR . . . .
H01L H 0.432534 0.211081 0.983722 0.103 Uiso 1 1 calc GR . . . .
H01M H 0.323509 0.202094 0.967241 0.103 Uiso 1 1 calc GR . . . .
C01Y C 0.8181(6) 0.3885(5) 0.6998(4) 0.072(2) Uani 1 1 d . U . . .
H01P H 0.816529 0.419149 0.677425 0.109 Uiso 1 1 calc GR . . . .
H01S H 0.883899 0.382348 0.711219 0.109 Uiso 1 1 calc GR . . . .
H01T H 0.776850 0.394636 0.729267 0.109 Uiso 1 1 calc GR . . . .
C01Z C 0.5940(6) 0.2056(3) 0.8206(3) 0.0530(12) Uani 1 1 d . U . . .
H01Z H 0.652709 0.205248 0.838671 0.064 Uiso 1 1 calc R . . . .
C020 C 0.5144(7) 0.1794(3) 0.8397(3) 0.0535(12) Uani 1 1 d . U . . .
H020 H 0.519150 0.161924 0.871449 0.064 Uiso 1 1 calc R . . . .
C021 C 0.0717(9) 0.3793(4) 0.9726(4) 0.081(3) Uani 1 1 d . U . . .
H021 H 0.111541 0.398277 0.946948 0.097 Uiso 1 1 calc R . . . .
C022 C 0.1401(7) 0.2594(4) 0.5568(4) 0.062(2) Uani 1 1 d . U . . .
H02A H 0.098707 0.246360 0.584118 0.093 Uiso 1 1 calc GR . . . .
H02B H 0.153276 0.231066 0.532757 0.093 Uiso 1 1 calc GR . . . .
H02C H 0.107868 0.288194 0.539123 0.093 Uiso 1 1 calc GR . . . .
C023 C 0.2410(8) 0.5722(3) 0.7153(4) 0.067(2) Uani 1 1 d . U . . .
H02D H 0.267680 0.602595 0.733046 0.100 Uiso 1 1 calc GR . . . .
H02E H 0.173226 0.568368 0.724146 0.100 Uiso 1 1 calc GR . . . .
H02F H 0.247159 0.577262 0.678510 0.100 Uiso 1 1 calc GR . . . .
C024 C -0.0842(6) 0.3267(4) 0.8238(4) 0.064(2) Uani 1 1 d . U . . .
H024 H -0.103402 0.358747 0.804472 0.077 Uiso 1 1 calc R . . . .
C025 C -0.0930(8) 0.2778(5) 0.7879(5) 0.086(3) Uani 1 1 d . U . . .
H02G H -0.054851 0.283663 0.757194 0.129 Uiso 1 1 calc GR . . . .
H02H H -0.160200 0.272694 0.778559 0.129 Uiso 1 1 calc GR . . . .
H02I H -0.069365 0.246686 0.805666 0.129 Uiso 1 1 calc GR . . . .
C026 C 0.7826(6) 0.3409(5) 0.6709(5) 0.077(3) Uani 1 1 d . U . . .
H026 H 0.775899 0.312056 0.696364 0.092 Uiso 1 1 calc R . . . .
C027 C 0.0254(10) 0.1770(4) 0.8881(7) 0.098(3) Uani 1 1 d . U . . .
H027 H 0.034320 0.176675 0.850425 0.118 Uiso 1 1 calc R . . . .
C028 C 0.6329(12) 0.5150(4) 0.6679(5) 0.091(3) Uani 1 1 d . U . . .
H028 H 0.569159 0.529836 0.677572 0.110 Uiso 1 1 calc R . . . .
C029 C -0.1522(7) 0.3202(5) 0.8703(5) 0.082(3) Uani 1 1 d . U . . .
H02J H -0.139098 0.286779 0.887129 0.124 Uiso 1 1 calc GR . . . .
H02K H -0.218851 0.320916 0.858726 0.124 Uiso 1 1 calc GR . . . .
H02L H -0.141451 0.348959 0.894336 0.124 Uiso 1 1 calc GR . . . .
C02A C 0.6915(12) 0.1895(6) 0.6038(7) 0.108(2) Uani 1 1 d . U . . .
H02M H 0.682201 0.189606 0.641486 0.130 Uiso 1 1 calc R . . . .
C02B C 0.3397(14) 0.5005(5) 0.9081(5) 0.110(4) Uani 1 1 d . U . . .
H02N H 0.402758 0.504356 0.892291 0.165 Uiso 1 1 calc GR . . . .
H02O H 0.331838 0.527028 0.934667 0.165 Uiso 1 1 calc GR . . . .
H02P H 0.289771 0.504978 0.882315 0.165 Uiso 1 1 calc GR . . . .
C02C C 0.3318(13) 0.4491(4) 0.9303(4) 0.100(4) Uani 1 1 d . U . . .
H02Q H 0.262803 0.446049 0.940092 0.120 Uiso 1 1 calc R . . . .
C02D C 0.0386(10) 0.4994(5) 0.8171(5) 0.092(2) Uani 1 1 d . U . . .
H02R H 0.098361 0.509432 0.798544 0.110 Uiso 1 1 calc R . . . .
C02E C 0.6916(11) 0.4362(5) 0.9324(4) 0.088(3) Uani 1 1 d . U . . .
H02S H 0.629548 0.447870 0.945592 0.132 Uiso 1 1 calc GR . . . .
H02T H 0.742667 0.448282 0.955147 0.132 Uiso 1 1 calc GR . . . .
H02U H 0.692645 0.397930 0.930593 0.132 Uiso 1 1 calc GR . . . .
C02F C 0.0332(6) 0.4205(3) 0.5530(3) 0.0482(5) Uani 1 1 d . U . . .
H02V H 0.097652 0.405371 0.551868 0.072 Uiso 1 1 calc GR . . . .
H02W H 0.024568 0.444142 0.524019 0.072 Uiso 1 1 calc GR . . . .
H02X H -0.014377 0.392335 0.551229 0.072 Uiso 1 1 calc GR . . . .
C02G C 0.7322(12) 0.4233(6) 0.5194(6) 0.112(4) Uani 1 1 d . U . . .
H02Y H 0.782530 0.398657 0.509452 0.169 Uiso 1 1 calc GR . . . .
H H 0.747915 0.438679 0.552467 0.169 Uiso 1 1 calc GR . . . .
HA H 0.727361 0.451155 0.493885 0.169 Uiso 1 1 calc GR . . . .
C02H C 0.1395(12) 0.3676(6) 1.0178(6) 0.110(4) Uani 1 1 d . U . . .
H02Z H 0.104330 0.371459 1.049794 0.164 Uiso 1 1 calc GR . . . .
HB H 0.193338 0.392168 1.017226 0.164 Uiso 1 1 calc GR . . . .
HC H 0.163710 0.331711 1.014940 0.164 Uiso 1 1 calc GR . . . .
C02I C 0.6543(13) 0.5392(5) 0.6204(6) 0.110(4) Uani 1 1 d . U . . .
H02 H 0.707281 0.520523 0.604023 0.164 Uiso 1 1 calc GR . . . .
HD H 0.672709 0.575730 0.626118 0.164 Uiso 1 1 calc GR . . . .
HE H 0.597756 0.537927 0.598416 0.164 Uiso 1 1 calc GR . . . .
C02J C 0.3877(13) 0.4359(6) 0.9801(5) 0.116(4) Uani 1 1 d . U . . .
H0AA H 0.417051 0.401229 0.976980 0.174 Uiso 1 1 calc GR . . . .
HF H 0.343368 0.436063 1.008979 0.174 Uiso 1 1 calc GR . . . .
HG H 0.437732 0.462186 0.985636 0.174 Uiso 1 1 calc GR . . . .
C02K C 0.3672(11) 0.4982(5) 0.5981(5) 0.094(3) Uani 1 1 d . U . . .
H1AA H 0.299561 0.505174 0.605127 0.141 Uiso 1 1 calc GR . . . .
HH H 0.394559 0.527458 0.578930 0.141 Uiso 1 1 calc GR . . . .
HI H 0.401886 0.494110 0.630255 0.141 Uiso 1 1 calc GR . . . .
C02L C 0.0208(6) 0.4499(3) 0.6007(3) 0.0482(5) Uani 1 1 d . U . . .
C02M C -0.0136(11) 0.4125(6) 0.9811(6) 0.108(4) Uani 1 1 d . U . . .
H2AA H -0.039455 0.423833 0.948297 0.162 Uiso 1 1 calc GR . . . .
HJ H 0.004426 0.443252 1.001207 0.162 Uiso 1 1 calc GR . . . .
HK H -0.062312 0.392378 0.999461 0.162 Uiso 1 1 calc GR . . . .
C02N C 0.7071(5) 0.4588(3) 0.8798(3) 0.0403(5) Uani 1 1 d . U . . .
H3AA H 0.776066 0.450725 0.873299 0.048 Uiso 1 1 calc R . . . .
C02O C 0.5834(12) 0.3914(6) 0.4740(5) 0.115(4) Uani 1 1 d . U . . .
H4AA H 0.608654 0.362497 0.453551 0.172 Uiso 1 1 calc GR . . . .
HL H 0.590285 0.424298 0.455190 0.172 Uiso 1 1 calc GR . . . .
HM H 0.515596 0.385185 0.481335 0.172 Uiso 1 1 calc GR . . . .
C02P C 0.3314(11) 0.4492(6) 0.5162(5) 0.101(3) Uani 1 1 d . U . . .
H5AA H 0.327469 0.413294 0.503299 0.151 Uiso 1 1 calc GR . . . .
HN H 0.370308 0.470432 0.493136 0.151 Uiso 1 1 calc GR . . . .
HO H 0.266842 0.464081 0.518486 0.151 Uiso 1 1 calc GR . . . .
C02Q C -0.0748(11) 0.1567(5) 0.8982(7) 0.112(4) Uani 1 1 d . U . . .
H6AA H -0.084711 0.153370 0.934946 0.169 Uiso 1 1 calc GR . . . .
HP H -0.082711 0.122437 0.882082 0.169 Uiso 1 1 calc GR . . . .
HQ H -0.121702 0.181292 0.884180 0.169 Uiso 1 1 calc GR . . . .
C02R C 0.8517(7) 0.3212(5) 0.6304(5) 0.086(3) Uani 1 1 d . U . . .
H7AA H 0.829496 0.287345 0.617519 0.129 Uiso 1 1 calc GR . . . .
HR H 0.915567 0.317154 0.645309 0.129 Uiso 1 1 calc GR . . . .
HS H 0.854492 0.346468 0.602455 0.129 Uiso 1 1 calc GR . . . .
C02S C -0.0303(11) 0.5066(6) 0.7767(6) 0.109(3) Uani 1 1 d . U . . .
H8AA H 0.001186 0.501529 0.743805 0.163 Uiso 1 1 calc GR . . . .
HT H -0.056697 0.542115 0.778459 0.163 Uiso 1 1 calc GR . . . .
HU H -0.082183 0.481085 0.780477 0.163 Uiso 1 1 calc GR . . . .
C02T C 0.6976(11) 0.5293(5) 0.7116(5) 0.100(4) Uani 1 1 d . U . . .
H9AA H 0.667326 0.519027 0.743642 0.150 Uiso 1 1 calc GR . . . .
HV H 0.708669 0.567180 0.711539 0.150 Uiso 1 1 calc GR . . . .
HW H 0.758844 0.510997 0.707914 0.150 Uiso 1 1 calc GR . . . .
C02U C -0.0234(6) 0.4976(3) 0.6040(3) 0.0482(5) Uani 1 1 d . U . . .
H0BA H -0.076085 0.495521 0.628542 0.072 Uiso 1 1 calc GR . . . .
HX H -0.048758 0.507364 0.570620 0.072 Uiso 1 1 calc GR . . . .
HY H 0.022877 0.523938 0.615257 0.072 Uiso 1 1 calc GR . . . .
C02V C 0.1072(12) 0.1467(5) 0.9102(7) 0.114(4) Uani 1 1 d . U . . .
H1BA H 0.167754 0.161369 0.897849 0.171 Uiso 1 1 calc GR . . . .
HZ H 0.102361 0.109988 0.899895 0.171 Uiso 1 1 calc GR . . . .
H3BA H 0.105192 0.149094 0.947371 0.171 Uiso 1 1 calc GR . . . .
C02W C 0.6080(12) 0.1574(6) 0.5824(6) 0.111(2) Uani 1 1 d . U . . .
H2BA H 0.548460 0.167823 0.599289 0.166 Uiso 1 1 calc GR . . . .
H4BA H 0.619738 0.120081 0.588449 0.166 Uiso 1 1 calc GR . . . .
H5BA H 0.602400 0.163704 0.545795 0.166 Uiso 1 1 calc GR . . . .
C1 C 0.7029(11) 0.5153(4) 0.8709(5) 0.098(3) Uani 1 1 d . U . . .
H1A H 0.711184 0.522367 0.834609 0.147 Uiso 1 1 calc GR . . . .
H1B H 0.754000 0.532614 0.890125 0.147 Uiso 1 1 calc GR . . . .
H1C H 0.640671 0.528743 0.882128 0.147 Uiso 1 1 calc GR . . . .
C3 C 0.0438(12) 0.5342(6) 0.8575(6) 0.115(3) Uani 1 1 d . U . . .
H3A H -0.009284 0.527621 0.880957 0.172 Uiso 1 1 calc GR . . . .
H3B H 0.039673 0.570156 0.844667 0.172 Uiso 1 1 calc GR . . . .
H3C H 0.104722 0.529413 0.875335 0.172 Uiso 1 1 calc GR . . . .
C7 C 0.7889(11) 0.1721(6) 0.5958(6) 0.108(2) Uani 1 1 d . U . . .
H7A H 0.817558 0.192236 0.567938 0.163 Uiso 1 1 calc GR . . . .
H7B H 0.788984 0.134861 0.587040 0.163 Uiso 1 1 calc GR . . . .
H7C H 0.826078 0.177602 0.626890 0.163 Uiso 1 1 calc GR . . . .

loop_
_atom_site_aniso_label
_atom_site_aniso_U_11
_atom_site_aniso_U_22
_atom_site_aniso_U_33
_atom_site_aniso_U_23
_atom_site_aniso_U_13
_atom_site_aniso_U_12
Ti01 0.0365(5) 0.0281(5) 0.0230(5) 0.0004(4) 0.0004(4) -0.0017(4)
Ti02 0.0320(6) 0.0273(5) 0.0238(5) 0.0008(4) 0.0000(4) -0.0019(4)
Ti03 0.0319(5) 0.0293(5) 0.0237(5) -0.0001(4) -0.0018(4) -0.0007(4)
Ti04 0.0400(6) 0.0383(6) 0.0282(5) 0.0004(5) 0.0015(4) 0.0004(5)
Ti05 0.0376(6) 0.0399(6) 0.0333(6) -0.0006(5) 0.0064(4) -0.0068(5)
Ti06 0.0317(5) 0.0353(6) 0.0291(5) -0.0022(4) 0.0024(4) -0.0043(4)
Ti07 0.0418(6) 0.0400(6) 0.0317(6) 0.0042(5) 0.0072(5) -0.0057(5)
Ti08 0.0393(6) 0.0384(6) 0.0310(6) -0.0033(5) 0.0050(5) 0.0030(5)
Ti09 0.0348(6) 0.0396(6) 0.0322(6) 0.0059(5) 0.0058(5) 0.0036(5)
O00A 0.034(2) 0.033(2) 0.025(2) 0.0002(17) -0.0020(16) -0.0032(17)
O00B 0.038(2) 0.036(2) 0.024(2) 0.0001(17) 0.0012(17) -0.0016(19)
O00C 0.041(2) 0.034(2) 0.029(2) 0.0041(18) 0.0062(18) 0.0045(19)
O00D 0.031(2) 0.035(2) 0.027(2) 0.0007(17) 0.0011(17) 0.0025(17)
O00E 0.037(2) 0.031(2) 0.036(2) 0.0063(18) -0.0013(18) 0.0040(18)
O00F 0.035(2) 0.036(2) 0.030(2) 0.0063(18) 0.0031(17) 0.0002(18)
O00G 0.049(3) 0.043(3) 0.032(2) 0.008(2) -0.004(2) 0.003(2)
O00H 0.035(2) 0.036(2) 0.028(2) -0.0037(18) 0.0001(17) -0.0031(18)
O00I 0.055(3) 0.051(3) 0.037(3) -0.001(2) 0.010(2) 0.009(2)
O00J 0.033(2) 0.060(3) 0.052(3) -0.010(2) -0.006(2) -0.002(2)
O00K 0.038(2) 0.035(2) 0.033(2) -0.0102(19) 0.0009(18) -0.0056(18)
O00L 0.035(2) 0.053(3) 0.031(2) 0.000(2) -0.0040(18) 0.001(2)
O00M 0.032(2) 0.054(3) 0.037(2) -0.007(2) 0.0011(19) 0.004(2)
O00N 0.049(3) 0.056(3) 0.047(3) 0.018(2) 0.010(2) 0.013(2)
O00O 0.040(2) 0.033(2) 0.049(3) -0.001(2) -0.007(2) -0.0046(19)
O00P 0.032(2) 0.054(3) 0.043(3) 0.005(2) -0.002(2) -0.003(2)
O00Q 0.052(3) 0.052(3) 0.047(3) -0.006(2) 0.020(2) -0.010(2)
O00R 0.050(3) 0.062(3) 0.052(3) -0.019(3) 0.015(3) -0.013(3)
O00S 0.048(3) 0.046(3) 0.063(3) 0.003(2) 0.005(3) -0.013(2)
O00T 0.0481(5) 0.0483(5) 0.0482(5) 0.00045(14) -0.00069(14) 0.00057(14)
O00U 0.049(3) 0.090(3) 0.069(4) -0.040(3) 0.001(3) 0.033(3)
O00V 0.039(2) 0.035(2) 0.056(3) 0.009(2) -0.005(2) 0.004(2)
O00W 0.053(3) 0.073(2) 0.074(4) -0.032(2) 0.013(3) 0.023(3)
O00X 0.040(3) 0.060(3) 0.045(3) 0.013(2) 0.001(2) -0.007(2)
O00Y 0.036(2) 0.059(3) 0.039(3) 0.010(2) -0.006(2) -0.007(2)
O00Z 0.060(3) 0.036(2) 0.032(2) -0.0056(19) -0.001(2) 0.000(2)
N010 0.036(3) 0.031(3) 0.037(3) 0.007(2) -0.001(2) 0.000(2)
O011 0.0401(5) 0.0405(5) 0.0404(5) -0.00029(14) -0.00053(14) -0.00049(14)
O012 0.051(3) 0.046(3) 0.057(3) 0.004(3) 0.010(3) -0.010(2)
O013 0.049(3) 0.052(3) 0.047(3) -0.022(2) 0.005(2) -0.002(2)
N014 0.034(3) 0.031(3) 0.037(3) -0.002(2) 0.001(2) -0.005(2)
N015 0.037(3) 0.045(3) 0.032(3) 0.000(2) -0.005(2) -0.003(2)
N016 0.042(3) 0.039(3) 0.027(3) 0.000(2) -0.003(2) -0.005(2)
O017 0.050(3) 0.053(3) 0.048(3) 0.019(2) 0.000(2) -0.010(2)
N018 0.042(3) 0.043(3) 0.028(3) -0.005(2) -0.001(2) 0.002(2)
N019 0.053(3) 0.036(3) 0.031(3) 0.005(2) 0.003(2) -0.001(3)
C01A 0.052(4) 0.029(3) 0.055(4) -0.001(3) 0.006(3) -0.001(3)
C01B 0.055(2) 0.040(2) 0.035(2) 0.0003(19) -0.002(2) 0.004(2)
C01C 0.053(2) 0.038(2) 0.036(2) 0.002(2) -0.001(2) 0.001(2)
C01D 0.058(4) 0.033(3) 0.054(4) 0.005(3) 0.004(3) 0.003(3)
C01E 0.048(3) 0.051(3) 0.035(3) -0.013(3) -0.012(3) -0.008(3)
C01F 0.057(2) 0.0404(19) 0.0367(19) -0.0010(18) -0.0014(18) 0.0024(19)
C01G 0.055(3) 0.050(3) 0.040(3) 0.009(3) -0.009(3) 0.001(3)
C01H 0.052(3) 0.049(3) 0.040(3) -0.012(2) -0.010(3) -0.007(3)
C01I 0.057(2) 0.041(2) 0.038(2) -0.0022(18) -0.0006(19) -0.0024(19)
C01J 0.057(2) 0.042(2) 0.039(2) -0.007(2) 0.000(2) -0.005(2)
C01K 0.058(3) 0.049(2) 0.043(2) 0.003(2) -0.004(2) 0.004(2)
C01L 0.049(3) 0.051(3) 0.041(3) 0.018(3) -0.011(3) -0.002(3)
C01M 0.054(2) 0.042(2) 0.039(2) -0.007(2) -0.001(2) -0.004(2)
C01N 0.062(2) 0.045(2) 0.042(2) -0.0074(19) -0.001(2) 0.000(2)
C01O 0.104(7) 0.067(5) 0.055(5) 0.023(4) 0.035(5) 0.027(5)
C01P 0.065(4) 0.071(5) 0.063(4) -0.036(4) -0.007(4) -0.005(4)
C01Q 0.062(2) 0.045(2) 0.040(2) 0.0021(19) 0.001(2) 0.002(2)
C01R 0.062(3) 0.053(2) 0.046(2) -0.010(2) -0.002(2) -0.005(2)
C01S 0.068(5) 0.036(3) 0.075(5) -0.002(3) -0.003(4) -0.002(3)
C01T 0.052(4) 0.077(5) 0.053(4) 0.023(4) -0.015(3) 0.000(4)
C01U 0.066(3) 0.052(2) 0.045(2) -0.013(2) -0.004(2) -0.005(2)
C01V 0.064(3) 0.055(2) 0.049(2) -0.014(2) -0.006(2) -0.008(2)
C01W 0.083(6) 0.075(5) 0.061(5) 0.032(4) 0.007(5) 0.007(5)
C01X 0.067(5) 0.074(5) 0.065(5) 0.037(4) -0.014(4) -0.004(4)
C01Y 0.037(4) 0.106(7) 0.074(5) -0.016(5) 0.000(4) -0.007(4)
C01Z 0.062(3) 0.053(2) 0.044(2) 0.002(2) -0.008(2) 0.005(2)
C020 0.067(3) 0.052(2) 0.042(2) 0.006(2) -0.004(2) 0.006(2)
C021 0.095(7) 0.073(6) 0.074(6) -0.037(5) 0.031(5) -0.025(5)
C022 0.057(4) 0.071(4) 0.057(4) -0.021(4) -0.014(4) -0.011(4)
C023 0.070(5) 0.040(4) 0.090(6) 0.006(4) -0.003(4) 0.008(4)
C024 0.038(4) 0.083(5) 0.072(5) 0.023(4) 0.000(4) -0.008(4)
C025 0.061(5) 0.107(7) 0.090(6) 0.006(6) -0.012(5) -0.016(5)
C026 0.039(4) 0.104(7) 0.087(6) -0.021(5) -0.010(4) 0.013(4)
C027 0.104(8) 0.046(5) 0.145(9) -0.008(6) 0.001(7) -0.021(5)
C028 0.135(9) 0.048(5) 0.091(7) -0.003(5) -0.011(7) -0.025(5)
C029 0.044(4) 0.112(7) 0.092(6) 0.013(6) 0.009(4) -0.005(5)
C02A 0.109(2) 0.108(2) 0.109(2) 0.0002(3) 0.0001(3) 0.0002(3)
C02B 0.189(11) 0.058(5) 0.084(6) -0.016(5) 0.029(7) -0.001(7)
C02C 0.178(10) 0.060(5) 0.063(5) -0.031(5) 0.011(7) -0.012(6)
C02D 0.094(2) 0.086(2) 0.096(2) 0.0055(13) 0.0003(13) 0.0042(14)
C02E 0.129(7) 0.096(6) 0.040(3) 0.010(4) -0.008(5) -0.016(6)
C02F 0.0481(5) 0.0483(5) 0.0482(5) 0.00045(14) -0.00069(14) 0.00057(14)
C02G 0.138(9) 0.089(7) 0.110(8) 0.021(7) 0.026(7) 0.008(7)
C02H 0.132(9) 0.099(7) 0.098(7) -0.027(6) -0.001(7) -0.025(7)
C02I 0.164(10) 0.060(6) 0.105(8) 0.006(6) 0.003(8) -0.013(7)
C02J 0.182(11) 0.101(7) 0.065(6) -0.033(6) -0.010(7) -0.009(8)
C02K 0.119(7) 0.076(5) 0.086(6) 0.023(5) 0.014(6) 0.006(6)
C02L 0.0481(5) 0.0483(5) 0.0482(5) 0.00045(14) -0.00069(14) 0.00057(14)
C02M 0.121(8) 0.083(7) 0.120(8) -0.038(6) 0.016(7) -0.014(7)
C02N 0.0401(5) 0.0405(5) 0.0404(5) -0.00029(14) -0.00053(14) -0.00049(14)
C02O 0.152(9) 0.106(8) 0.086(7) 0.026(6) 0.006(7) 0.024(8)
C02P 0.116(8) 0.115(7) 0.071(6) 0.032(6) -0.009(6) 0.004(7)
C02Q 0.112(8) 0.064(6) 0.161(10) 0.007(6) -0.006(8) -0.036(6)
C02R 0.041(4) 0.109(7) 0.108(7) -0.033(6) 0.006(5) 0.008(5)
C02S 0.109(4) 0.110(4) 0.106(3) 0.003(3) -0.011(2) 0.007(3)
C02T 0.137(9) 0.065(6) 0.099(7) -0.008(5) -0.016(7) -0.029(6)
C02U 0.0481(5) 0.0483(5) 0.0482(5) 0.00045(14) -0.00069(14) 0.00057(14)
C02V 0.120(8) 0.060(6) 0.162(10) 0.000(7) -0.013(8) -0.004(6)
C02W 0.111(2) 0.111(2) 0.111(2) 0.0000(3) -0.0001(3) -0.0001(3)
C1 0.144(8) 0.0414(19) 0.108(7) 0.004(5) -0.024(7) -0.016(5)
C3 0.121(4) 0.111(4) 0.111(3) -0.013(2) -0.002(3) 0.002(3)
C7 0.109(2) 0.108(2) 0.109(2) 0.0002(3) 0.0001(3) 0.0002(3)

loop_
_atom_type_symbol
_atom_type_description
_atom_type_scat_dispersion_real
_atom_type_scat_dispersion_imag
_atom_type_scat_source
C C 0.0033 0.0016 'International Tables Vol C Tables 4.2.6.8 and 6.1.1.4'
H H 0.0000 0.0000 'International Tables Vol C Tables 4.2.6.8 and 6.1.1.4'
N N 0.0061 0.0033 'International Tables Vol C Tables 4.2.6.8 and 6.1.1.4'
O O 0.0106 0.0060 'International Tables Vol C Tables 4.2.6.8 and 6.1.1.4'
Ti Ti 0.2776 0.4457 'International Tables Vol C Tables 4.2.6.8 and 6.1.1.4'

loop_
_geom_angle_atom_site_label_1
_geom_angle_atom_site_label_2
_geom_angle_atom_site_label_3
_geom_angle
_geom_angle_site_symmetry_1
_geom_angle_site_symmetry_3
_geom_angle_publ_flag
Ti02 Ti01 Ti09 72.68(4) . . ?
O00A Ti01 Ti02 36.55(12) . . ?
O00A Ti01 Ti09 109.21(13) . . ?
O00A Ti01 O00F 73.77(17) . . ?
O00A Ti01 O00K 84.58(17) . . ?
O00A Ti01 N016 72.38(19) . . ?
O00A Ti01 N019 137.1(2) . . ?
O00C Ti01 Ti02 108.69(14) . . ?
O00C Ti01 Ti09 36.02(13) . . ?
O00C Ti01 O00A 145.18(18) . . ?
O00C Ti01 O00F 72.15(18) . . ?
O00C Ti01 O00K 87.81(19) . . ?
O00C Ti01 N016 141.8(2) . . ?
O00C Ti01 N019 74.1(2) . . ?
O00F Ti01 Ti02 37.70(12) . . ?
O00F Ti01 Ti09 36.70(12) . . ?
O00F Ti01 N016 146.04(19) . . ?
O00F Ti01 N019 144.8(2) . . ?
O00K Ti01 Ti02 81.39(14) . . ?
O00K Ti01 Ti09 83.11(13) . . ?
O00K Ti01 O00F 88.93(19) . . ?
O00K Ti01 N016 90.6(2) . . ?
O00K Ti01 N019 79.9(2) . . ?
O00Z Ti01 Ti02 102.54(16) . . ?
O00Z Ti01 Ti09 102.66(18) . . ?
O00Z Ti01 O00A 95.7(2) . . ?
O00Z Ti01 O00C 95.4(2) . . ?
O00Z Ti01 O00F 97.2(2) . . ?
O00Z Ti01 O00K 173.7(2) . . ?
O00Z Ti01 N016 83.5(2) . . ?
O00Z Ti01 N019 95.8(2) . . ?
N016 Ti01 Ti02 108.82(15) . . ?
N016 Ti01 Ti09 173.32(15) . . ?
N019 Ti01 Ti02 161.01(16) . . ?
N019 Ti01 Ti09 108.34(17) . . ?
N019 Ti01 N016 68.0(2) . . ?
Ti01 Ti02 Ti03 129.33(5) . . ?
Ti01 Ti02 Ti04 68.95(4) . . ?
Ti01 Ti02 Ti05 107.46(4) . . ?
Ti03 Ti02 Ti04 107.03(4) . . ?
Ti03 Ti02 Ti05 67.77(4) . . ?
Ti05 Ti02 Ti04 170.26(5) . . ?
O00A Ti02 Ti01 40.63(13) . . ?
O00A Ti02 Ti03 112.68(14) . . ?
O00A Ti02 Ti04 31.08(13) . . ?
O00A Ti02 Ti05 141.94(14) . . ?
O00A Ti02 O00D 127.4(2) . . ?
O00A Ti02 O00F 82.31(19) . . ?
O00A Ti02 O00H 96.2(2) . . ?
O00A Ti02 N010 148.2(2) . . ?
O00A Ti02 N014 82.0(2) . . ?
O00D Ti02 Ti01 112.38(14) . . ?
O00D Ti02 Ti03 40.04(13) . . ?
O00D Ti02 Ti04 141.13(14) . . ?
O00D Ti02 Ti05 30.76(13) . . ?
O00D Ti02 O00F 94.01(19) . . ?
O00D Ti02 O00H 80.71(18) . . ?
O00D Ti02 N010 82.8(2) . . ?
O00D Ti02 N014 148.8(2) . . ?
O00F Ti02 Ti01 42.24(13) . . ?
O00F Ti02 Ti03 132.20(15) . . ?
O00F Ti02 Ti04 106.70(14) . . ?
O00F Ti02 Ti05 73.43(14) . . ?
O00F Ti02 O00H 172.1(2) . . ?
O00F Ti02 N010 86.4(2) . . ?
O00F Ti02 N014 100.8(2) . . ?
O00H Ti02 Ti01 134.83(14) . . ?
O00H Ti02 Ti03 41.46(13) . . ?
O00H Ti02 Ti04 74.72(14) . . ?
O00H Ti02 Ti05 103.82(14) . . ?
O00H Ti02 N010 98.6(2) . . ?
O00H Ti02 N014 86.6(2) . . ?
N010 Ti02 Ti01 125.19(16) . . ?
N010 Ti02 Ti03 96.86(16) . . ?
N010 Ti02 Ti04 129.93(16) . . ?
N010 Ti02 Ti05 59.71(16) . . ?
N010 Ti02 N014 71.1(2) . . ?
N014 Ti02 Ti01 96.76(15) . . ?
N014 Ti02 Ti03 125.42(16) . . ?
N014 Ti02 Ti04 59.15(15) . . ?
N014 Ti02 Ti05 130.58(16) . . ?
Ti02 Ti03 Ti06 72.36(4) . . ?
O00B Ti03 Ti02 108.80(13) . . ?
O00B Ti03 Ti06 36.45(13) . . ?
O00B Ti03 O00D 145.39(19) . . ?
O00B Ti03 O00E 87.68(18) . . ?
O00B Ti03 O00H 72.56(17) . . ?
O00B Ti03 N015 141.9(2) . . ?
O00B Ti03 N018 74.4(2) . . ?
O00D Ti03 Ti02 36.59(12) . . ?
O00D Ti03 Ti06 108.95(13) . . ?
O00D Ti03 O00E 85.58(18) . . ?
O00D Ti03 O00H 73.26(17) . . ?
O00D Ti03 N015 72.3(2) . . ?
O00D Ti03 N018 137.2(2) . . ?
O00E Ti03 Ti02 80.21(13) . . ?
O00E Ti03 Ti06 80.90(13) . . ?
O00E Ti03 N015 91.7(2) . . ?
O00E Ti03 N018 80.4(2) . . ?
O00G Ti03 Ti02 103.11(17) . . ?
O00G Ti03 Ti06 102.69(17) . . ?
O00G Ti03 O00B 93.8(2) . . ?
O00G Ti03 O00D 95.4(2) . . ?
O00G Ti03 O00E 175.7(2) . . ?
O00G Ti03 O00H 96.8(2) . . ?
O00G Ti03 N015 84.6(2) . . ?
O00G Ti03 N018 96.1(2) . . ?
O00H Ti03 Ti02 37.37(12) . . ?
O00H Ti03 Ti06 36.99(12) . . ?
O00H Ti03 O00E 87.48(18) . . ?
O00H Ti03 N015 145.48(19) . . ?
O00H Ti03 N018 145.1(2) . . ?
N015 Ti03 Ti02 108.59(15) . . ?
N015 Ti03 Ti06 172.35(16) . . ?
N018 Ti03 Ti02 160.19(16) . . ?
N018 Ti03 Ti06 108.37(16) . . ?
N018 Ti03 N015 68.0(2) . . ?
Ti02 Ti04 Ti06 66.28(3) . . ?
O00A Ti04 Ti02 29.25(12) . . ?
O00A Ti04 Ti06 86.33(12) . . ?
O00A Ti04 O00O 85.76(19) . . ?
O00L Ti04 Ti02 84.73(16) . . ?
O00L Ti04 Ti06 23.12(15) . . ?
O00L Ti04 O00A 97.4(2) . . ?
O00L Ti04 O00O 107.4(2) . . ?
O00L Ti04 O00Y 116.4(2) . . ?
O00L Ti04 O011 103.9(2) . . ?
O00O Ti04 Ti02 64.73(14) . . ?
O00O Ti04 Ti06 86.46(16) . . ?
O00Y Ti04 Ti02 110.96(15) . . ?
O00Y Ti04 Ti06 134.54(17) . . ?
O00Y Ti04 O00A 81.71(19) . . ?
O00Y Ti04 O00O 135.6(2) . . ?
O011 Ti04 Ti02 151.38(17) . . ?
O011 Ti04 Ti06 113.03(16) . . ?
O011 Ti04 O00A 158.7(2) . . ?
O011 Ti04 O00O 86.7(2) . . ?
O011 Ti04 O00Y 89.9(2) . . ?
Ti02 Ti05 Ti09 66.61(4) . . ?
O00D Ti05 Ti02 29.49(13) . . ?
O00D Ti05 Ti09 85.94(13) . . ?
O00D Ti05 O00V 85.97(19) . . ?
O00J Ti05 Ti02 111.02(16) . . ?
O00J Ti05 Ti09 128.41(18) . . ?
O00J Ti05 O00D 81.6(2) . . ?
O00J Ti05 O00V 140.9(2) . . ?
O00P Ti05 Ti02 87.52(16) . . ?
O00P Ti05 Ti09 23.34(16) . . ?
O00P Ti05 O00D 100.6(2) . . ?
O00P Ti05 O00J 112.6(2) . . ?
O00P Ti05 O00T 106.0(2) . . ?
O00P Ti05 O00V 106.1(2) . . ?
O00T Ti05 Ti02 148.74(19) . . ?
O00T Ti05 Ti09 118.42(18) . . ?
O00T Ti05 O00D 153.4(2) . . ?
O00T Ti05 O00J 90.0(2) . . ?
O00T Ti05 O00V 84.8(2) . . ?
O00V Ti05 Ti02 64.21(14) . . ?
O00V Ti05 Ti09 87.09(16) . . ?
Ti03 Ti06 Ti04 104.39(4) . . ?
Ti08 Ti06 Ti03 70.60(4) . . ?
Ti08 Ti06 Ti04 135.73(5) . . ?
O00B Ti06 Ti03 37.39(13) . . ?
O00B Ti06 Ti04 137.58(14) . . ?
O00B Ti06 Ti08 37.69(14) . . ?
O00B Ti06 O00M 77.44(19) . . ?
O00H Ti06 Ti03 40.24(13) . . ?
O00H Ti06 Ti04 73.01(13) . . ?
O00H Ti06 Ti08 110.61(13) . . ?
O00H Ti06 O00B 76.69(18) . . ?
O00H Ti06 O00M 149.4(2) . . ?
O00L Ti06 Ti03 113.55(16) . . ?
O00L Ti06 Ti04 22.34(15) . . ?
O00L Ti06 Ti08 117.44(16) . . ?
O00L Ti06 O00B 135.5(2) . . ?
O00L Ti06 O00H 91.1(2) . . ?
O00L Ti06 O00M 95.9(2) . . ?
O00M Ti06 Ti03 110.70(15) . . ?
O00M Ti06 Ti04 118.16(15) . . ?
O00M Ti06 Ti08 40.49(14) . . ?
O00S Ti06 Ti03 119.6(2) . . ?
O00S Ti06 Ti04 101.6(2) . . ?
O00S Ti06 Ti08 119.4(2) . . ?
O00S Ti06 O00B 113.4(2) . . ?
O00S Ti06 O00H 102.3(2) . . ?
O00S Ti06 O00L 111.0(3) . . ?
O00S Ti06 O00M 102.9(3) . . ?
O00C Ti07 Ti09 36.60(14) . . ?
O00C Ti07 O00R 81.8(2) . . ?
O00C Ti07 O00X 75.0(2) . . ?
O00Q Ti07 Ti09 101.14(19) . . ?
O00Q Ti07 O00C 95.9(2) . . ?
O00Q Ti07 O00R 176.5(3) . . ?
O00Q Ti07 O00X 95.5(3) . . ?
O00Q Ti07 O012 99.0(3) . . ?
O00Q Ti07 O017 96.3(3) . . ?
O00R Ti07 Ti09 75.41(17) . . ?
O00X Ti07 Ti09 38.71(15) . . ?
O00X Ti07 O00R 81.4(2) . . ?
O012 Ti07 Ti09 138.6(2) . . ?
O012 Ti07 O00C 165.1(2) . . ?
O012 Ti07 O00R 83.4(2) . . ?
O012 Ti07 O00X 103.8(2) . . ?
O012 Ti07 O017 96.1(3) . . ?
O017 Ti07 Ti09 116.93(16) . . ?
O017 Ti07 O00C 81.9(2) . . ?
O017 Ti07 O00R 85.9(2) . . ?
O017 Ti07 O00X 154.9(2) . . ?
O00B Ti08 Ti06 36.79(13) . . ?
O00B Ti08 O00M 75.11(19) . . ?
O00B Ti08 O00N 82.01(19) . . ?
O00I Ti08 Ti06 101.90(17) . . ?
O00I Ti08 O00B 96.4(2) . . ?
O00I Ti08 O00M 93.6(2) . . ?
O00I Ti08 O00N 174.0(3) . . ?
O00I Ti08 O013 98.3(3) . . ?
O00M Ti08 Ti06 39.03(13) . . ?
O00M Ti08 O00N 80.4(2) . . ?
O00N Ti08 Ti06 73.31(16) . . ?
O00U Ti08 Ti06 140.1(2) . . ?
O00U Ti08 O00B 165.5(3) . . ?
O00U Ti08 O00I 98.0(3) . . ?
O00U Ti08 O00M 106.0(3) . . ?
O00U Ti08 O00N 83.9(3) . . ?
O00U Ti08 O013 93.9(3) . . ?
O013 Ti08 Ti06 116.67(16) . . ?
O013 Ti08 O00B 82.0(2) . . ?
O013 Ti08 O00M 155.2(2) . . ?
O013 Ti08 O00N 87.2(2) . . ?
Ti01 Ti09 Ti05 104.39(4) . . ?
Ti07 Ti09 Ti01 70.32(4) . . ?
Ti07 Ti09 Ti05 136.32(5) . . ?
O00C Ti09 Ti01 36.68(14) . . ?
O00C Ti09 Ti05 136.71(14) . . ?
O00C Ti09 Ti07 37.48(14) . . ?
O00C Ti09 O00X 77.2(2) . . ?
O00F Ti09 Ti01 40.42(13) . . ?
O00F Ti09 Ti05 71.92(13) . . ?
O00F Ti09 Ti07 110.36(14) . . ?
O00F Ti09 O00C 76.49(19) . . ?
O00F Ti09 O00X 147.8(2) . . ?
O00P Ti09 Ti01 117.98(16) . . ?
O00P Ti09 Ti05 22.54(15) . . ?
O00P Ti09 Ti07 120.76(17) . . ?
O00P Ti09 O00C 139.4(2) . . ?
O00P Ti09 O00F 92.4(2) . . ?
O00P Ti09 O00X 95.5(2) . . ?
O00W Ti09 Ti01 118.7(2) . . ?
O00W Ti09 Ti05 104.0(2) . . ?
O00W Ti09 Ti07 116.7(2) . . ?
O00W Ti09 O00C 112.0(3) . . ?
O00W Ti09 O00F 104.2(3) . . ?
O00W Ti09 O00P 108.5(3) . . ?
O00W Ti09 O00X 102.8(3) . . ?
O00X Ti09 Ti01 109.81(16) . . ?
O00X Ti09 Ti05 117.81(17) . . ?
O00X Ti09 Ti07 40.14(16) . . ?
Ti02 O00A Ti01 102.8(2) . . ?
Ti02 O00A Ti04 119.7(2) . . ?
Ti04 O00A Ti01 128.5(2) . . ?
Ti06 O00B Ti03 106.2(2) . . ?
Ti06 O00B Ti08 105.5(2) . . ?
Ti08 O00B Ti03 131.7(2) . . ?
Ti01 O00C Ti07 132.5(2) . . ?
Ti09 O00C Ti01 107.3(2) . . ?
Ti09 O00C Ti07 105.9(2) . . ?
Ti02 O00D Ti03 103.4(2) . . ?
Ti02 O00D Ti05 119.8(2) . . ?
Ti05 O00D Ti03 127.1(2) . . ?
C01C O00E Ti03 133.9(4) . . ?
Ti02 O00F Ti01 100.1(2) . . ?
Ti02 O00F Ti09 147.7(3) . . ?
Ti09 O00F Ti01 102.88(19) . . ?
C01W O00G Ti03 142.9(6) . . ?
Ti02 O00H Ti03 101.17(19) . . ?
Ti02 O00H Ti06 145.7(3) . . ?
Ti06 O00H Ti03 102.8(2) . . ?
C01O O00I Ti08 135.0(5) . . ?
N015 O00J Ti05 121.9(4) . . ?
C01M O00K Ti01 134.4(5) . . ?
Ti04 O00L Ti06 134.5(3) . . ?
Ti06 O00M Ti08 100.5(2) . . ?
C026 O00M Ti06 128.1(5) . . ?
C026 O00M Ti08 128.8(6) . . ?
C01C O00N Ti08 136.1(5) . . ?
N014 O00O Ti04 117.2(4) . . ?
Ti05 O00P Ti09 134.1(3) . . ?
C021 O00Q Ti07 133.1(5) . . ?
C01M O00R Ti07 135.4(5) . . ?
C028 O00S Ti06 163.0(7) . . ?
C02L O00T Ti05 143.6(5) . . ?
C02A O00U Ti08 143.2(8) . . ?
N010 O00V Ti05 117.3(4) . . ?
C02D O00W Ti09 150.6(8) . . ?
Ti09 O00X Ti07 101.2(2) . . ?
C024 O00X Ti07 132.3(5) . . ?
C024 O00X Ti09 126.6(5) . . ?
N016 O00Y Ti04 122.7(4) . . ?
C02C O00Z Ti01 159.7(9) . . ?
O00V N010 Ti02 118.8(4) . . ?
C01D N010 Ti02 120.7(5) . . ?
C01D N010 O00V 120.4(6) . . ?
C02N O011 Ti04 155.3(5) . . ?
C027 O012 Ti07 144.6(7) . . ?
N018 O013 Ti08 121.7(4) . . ?
O00O N014 Ti02 118.9(4) . . ?
C01A N014 Ti02 120.5(5) . . ?
C01A N014 O00O 120.3(6) . . ?
O00J N015 Ti03 120.7(4) . . ?
C01H N015 Ti03 121.0(5) . . ?
C01H N015 O00J 116.9(6) . . ?
O00Y N016 Ti01 121.2(4) . . ?
C01G N016 Ti01 120.5(5) . . ?
C01G N016 O00Y 115.9(6) . . ?
N019 O017 Ti07 122.1(4) . . ?
O013 N018 Ti03 122.6(4) . . ?
C01E N018 Ti03 121.5(5) . . ?
C01E N018 O013 115.6(6) . . ?
O017 N019 Ti01 122.2(4) . . ?
C01L N019 Ti01 120.7(5) . . ?
C01L N019 O017 116.9(6) . . ?
N014 C01A C01D 113.6(6) . . ?
N014 C01A C01S 122.8(7) . . ?
C01D C01A C01S 123.6(7) . . ?
C01F C01B C01C 120.7(7) . . ?
C01K C01B C01C 118.1(7) . . ?
C01K C01B C01F 121.1(7) . . ?
O00E C01C C01B 118.0(7) . . ?
O00N C01C O00E 125.6(6) . . ?
O00N C01C C01B 116.4(7) . . ?
N010 C01D C01A 114.1(6) . . ?
N010 C01D C023 123.2(8) . . ?
C01A C01D C023 122.7(7) . . ?
N018 C01E C01H 114.9(6) . . ?
N018 C01E C01P 122.5(7) . . ?
C01H C01E C01P 122.6(7) . . ?
C01B C01F C01I 122.6(7) . . ?
C01Q C01F C01B 117.4(7) . . ?
C01Q C01F C01I 119.6(7) . . ?
N016 C01G C01L 114.2(7) . . ?
N016 C01G C01T 122.1(7) . . ?
C01L C01G C01T 123.7(7) . . ?
N015 C01H C01E 114.0(6) . . ?
N015 C01H C022 121.6(7) . . ?
C01E C01H C022 124.4(7) . . ?
C01J C01I C01F 122.3(6) . . ?
C01N C01I C01F 118.7(7) . . ?
C01N C01I C01J 118.9(8) . . ?
C01I C01J C01M 121.7(7) . . ?
C01R C01J C01I 119.5(7) . . ?
C01R C01J C01M 118.7(7) . . ?
C01B C01K C01Z 119.7(8) . . ?
N019 C01L C01G 115.1(6) . . ?
N019 C01L C01X 121.0(7) . . ?
C01G C01L C01X 123.9(7) . . ?
O00K C01M C01J 117.4(7) . . ?
O00R C01M O00K 126.1(7) . . ?
O00R C01M C01J 116.4(7) . . ?
C01I C01N C01U 121.4(8) . . ?
O00I C01O C02G 109.9(10) . . ?
O00I C01O C02O 108.6(10) . . ?
C02O C01O C02G 114.8(11) . . ?
C020 C01Q C01F 120.8(8) . . ?
C01J C01R C01V 119.6(8) . . ?
C01V C01U C01N 118.9(7) . . ?
C01U C01V C01R 121.6(8) . . ?
O00G C01W C02K 110.0(9) . . ?
O00G C01W C02P 109.7(10) . . ?
C02P C01W C02K 116.6(11) . . ?
C020 C01Z C01K 119.4(8) . . ?
C01Z C020 C01Q 121.6(7) . . ?
O00Q C021 C02H 107.1(10) . . ?
O00Q C021 C02M 112.2(10) . . ?
C02M C021 C02H 119.2(11) . . ?
O00X C024 C025 109.6(8) . . ?
O00X C024 C029 110.8(8) . . ?
C029 C024 C025 109.9(9) . . ?
O00M C026 C01Y 111.0(8) . . ?
O00M C026 C02R 111.6(9) . . ?
C01Y C026 C02R 114.0(9) . . ?
O012 C027 C02Q 108.9(11) . . ?
O012 C027 C02V 109.9(11) . . ?
C02V C027 C02Q 117.5(12) . . ?
O00S C028 C02T 111.7(10) . . ?
C02I C028 O00S 114.7(10) . . ?
C02I C028 C02T 115.9(12) . . ?
O00U C02A C02W 109.5(12) . . ?
C7 C02A O00U 109.9(13) . . ?
C7 C02A C02W 119.9(15) . . ?
O00Z C02C C02B 114.7(10) . . ?
O00Z C02C C02J 107.4(11) . . ?
C02B C02C C02J 119.9(13) . . ?
O00W C02D C02S 115.8(12) . . ?
C3 C02D O00W 114.9(12) . . ?
C3 C02D C02S 121.1(14) . . ?
O00T C02L C02F 114.2(7) . . ?
C02U C02L O00T 120.6(7) . . ?
C02U C02L C02F 124.1(8) . . ?
O011 C02N C02E 113.5(7) . . ?
O011 C02N C1 111.8(8) . . ?
C1 C02N C02E 121.1(9) . . ?

loop_
_geom_bond_atom_site_label_1
_geom_bond_atom_site_label_2
_geom_bond_distance
_geom_bond_site_symmetry_2
_geom_bond_publ_flag
Ti01 Ti02 3.0508(15) . ?
Ti01 Ti09 3.1316(17) . ?
Ti01 O00A 2.037(4) . ?
Ti01 O00C 1.959(5) . ?
Ti01 O00F 2.083(4) . ?
Ti01 O00K 2.066(4) . ?
Ti01 O00Z 1.771(5) . ?
Ti01 N016 2.264(6) . ?
Ti01 N019 2.255(6) . ?
Ti02 Ti03 3.0648(15) . ?
Ti02 Ti04 3.3132(16) . ?
Ti02 Ti05 3.3114(16) . ?
Ti02 O00A 1.863(4) . ?
Ti02 O00D 1.878(4) . ?
Ti02 O00F 1.895(4) . ?
Ti02 O00H 1.896(4) . ?
Ti02 N010 2.143(5) . ?
Ti02 N014 2.155(5) . ?
Ti03 Ti06 3.1226(16) . ?
Ti03 O00B 1.974(5) . ?
Ti03 O00D 2.027(4) . ?
Ti03 O00E 2.076(4) . ?
Ti03 O00G 1.785(5) . ?
Ti03 O00H 2.068(4) . ?
Ti03 N015 2.257(6) . ?
Ti03 N018 2.238(5) . ?
Ti04 Ti06 3.3680(17) . ?
Ti04 O00A 1.968(4) . ?
Ti04 O00L 1.796(5) . ?
Ti04 O00O 1.994(5) . ?
Ti04 O00Y 1.947(5) . ?
Ti04 O011 1.806(5) . ?
Ti05 Ti09 3.3608(17) . ?
Ti05 O00D 1.950(4) . ?
Ti05 O00J 1.936(6) . ?
Ti05 O00P 1.794(5) . ?
Ti05 O00T 1.802(6) . ?
Ti05 O00V 2.015(5) . ?
Ti06 Ti08 3.1074(17) . ?
Ti06 O00B 1.931(4) . ?
Ti06 O00H 1.926(4) . ?
Ti06 O00L 1.855(5) . ?
Ti06 O00M 1.990(5) . ?
Ti06 O00S 1.762(5) . ?
Ti07 Ti09 3.1112(16) . ?
Ti07 O00C 1.969(5) . ?
Ti07 O00Q 1.810(5) . ?
Ti07 O00R 2.189(5) . ?
Ti07 O00X 2.044(5) . ?
Ti07 O012 1.826(5) . ?
Ti07 O017 1.960(6) . ?
Ti08 O00B 1.972(5) . ?
Ti08 O00I 1.813(5) . ?
Ti08 O00M 2.052(5) . ?
Ti08 O00N 2.177(5) . ?
Ti08 O00U 1.804(6) . ?
Ti08 O013 1.956(6) . ?
Ti09 O00C 1.929(5) . ?
Ti09 O00F 1.920(5) . ?
Ti09 O00P 1.855(5) . ?
Ti09 O00W 1.763(6) . ?
Ti09 O00X 1.983(5) . ?
O00E C01C 1.275(9) . ?
O00G C01W 1.422(10) . ?
O00I C01O 1.425(11) . ?
O00J N015 1.368(8) . ?
O00K C01M 1.267(9) . ?
O00M C026 1.437(10) . ?
O00N C01C 1.251(9) . ?
O00O N014 1.358(7) . ?
O00Q C021 1.417(11) . ?
O00R C01M 1.251(9) . ?
O00S C028 1.398(11) . ?
O00T C02L 1.398(10) . ?
O00U C02A 1.455(17) . ?
O00V N010 1.354(8) . ?
O00W C02D 1.405(14) . ?
O00X C024 1.421(10) . ?
O00Y N016 1.356(7) . ?
O00Z C02C 1.375(11) . ?
N010 C01D 1.297(10) . ?
O011 C02N 1.384(8) . ?
O012 C027 1.394(12) . ?
O013 N018 1.360(8) . ?
N014 C01A 1.297(9) . ?
N015 C01H 1.297(9) . ?
N016 C01G 1.289(9) . ?
O017 N019 1.343(8) . ?
N018 C01E 1.296(9) . ?
N019 C01L 1.295(10) . ?
C01A C01D 1.447(12) . ?
C01A C01S 1.492(11) . ?
C01B C01C 1.497(10) . ?
C01B C01F 1.415(11) . ?
C01B C01K 1.383(11) . ?
C01D C023 1.509(11) . ?
C01E C01H 1.437(11) . ?
C01E C01P 1.495(10) . ?
C01F C01I 1.489(11) . ?
C01F C01Q 1.397(10) . ?
C01G C01L 1.442(11) . ?
C01G C01T 1.490(11) . ?
C01H C022 1.496(11) . ?
C01I C01J 1.399(11) . ?
C01I C01N 1.393(10) . ?
C01J C01M 1.493(10) . ?
C01J C01R 1.391(11) . ?
C01K C01Z 1.400(11) . ?
C01L C01X 1.512(10) . ?
C01N C01U 1.395(12) . ?
C01O C02G 1.474(19) . ?
C01O C02O 1.470(18) . ?
C01Q C020 1.378(12) . ?
C01R C01V 1.401(11) . ?
C01U C01V 1.349(12) . ?
C01W C02K 1.469(16) . ?
C01W C02P 1.458(16) . ?
C01Y C026 1.486(15) . ?
C01Z C020 1.364(12) . ?
C021 C02H 1.517(19) . ?
C021 C02M 1.450(18) . ?
C024 C025 1.539(16) . ?
C024 C029 1.526(14) . ?
C026 C02R 1.491(14) . ?
C027 C02Q 1.485(17) . ?
C027 C02V 1.466(19) . ?
C028 C02I 1.396(18) . ?
C028 C02T 1.477(17) . ?
C02A C02W 1.50(2) . ?
C02A C7 1.417(19) . ?
C02B C02C 1.412(17) . ?
C02C C02J 1.531(19) . ?
C02D C02S 1.416(18) . ?
C02D C3 1.360(18) . ?
C02E C02N 1.484(12) . ?
C02F C02L 1.444(11) . ?
C02L C02U 1.341(11) . ?
C02N C1 1.433(12) . ?

loop_
_smtbx_masks_void_nr
_smtbx_masks_void_average_x
_smtbx_masks_void_average_y
_smtbx_masks_void_average_z
_smtbx_masks_void_volume
_smtbx_masks_void_count_electrons
_smtbx_masks_void_content
1 -0.062 0.144 0.741 91.8 0.2 ?
2 -0.075 0.408 0.434 23.4 0.1 ?
3 0.062 0.644 0.759 91.8 0.4 ?
4 0.075 0.908 0.066 23.4 0.1 ?
5 0.222 0.892 0.472 8.1 0.3 ?
6 0.438 0.356 0.259 91.8 0.2 ?
7 0.278 0.108 0.972 8.1 0.2 ?
8 0.562 0.856 0.241 91.8 0.4 ?
9 0.425 0.092 0.566 23.4 0.3 ?
10 0.575 0.592 0.934 23.4 0.1 ?
11 0.722 0.608 0.528 8.1 0.3 ?
12 0.778 0.392 0.028 8.1 0.3 ?
